data_4029816
loop_
_publ_author_name
'Arora, Kapildev K.'
'Pedireddi, V. R.'

_publ_section_title
;
 A rational study of crystal engineering of supramolecular assemblies of
 1,2,4,5-benzenetetracarboxylic acid.
;
_journal_issue 24
_journal_name_full 'The Journal of organic chemistry'
_journal_page_first 9177
_journal_page_last 9185
_journal_paper_doi 10.1021/jo034434z
_journal_volume 68
_journal_year 2003
_chemical_formula_moiety (C10H6O8):(C7H10N2)
_chemical_formula_sum 'C17 H16 N2 O8'
_chemical_formula_weight 376.32
_chemical_name_systematic
; 
 ? 
;
_space_group_IT_number 2
_symmetry_cell_setting triclinic
_symmetry_space_group_name_Hall '-P 1'
_symmetry_space_group_name_H-M 'P -1'
_atom_sites_solution_hydrogens geom
_atom_sites_solution_primary direct
_atom_sites_solution_secondary difmap
_audit_creation_method SHELXL-97
_cell_angle_alpha 108.46(1)
_cell_angle_beta 103.28(1)
_cell_angle_gamma 99.61(1)
_cell_formula_units_Z 2
_cell_length_a 9.230(2)
_cell_length_b 9.844(2)
_cell_length_c 10.127(2)
_cell_measurement_temperature 293(2)
_cell_volume 820.3(3)
_computing_cell_refinement SMART
_computing_data_collection SMART
_computing_data_reduction SAINTPLUS
_computing_structure_refinement 'SHELXTL (Sheldrick, 1997)'
_computing_structure_solution 'SHELXTL (Sheldrick, 1990)'
_diffrn_ambient_temperature 293(2)
_diffrn_measured_fraction_theta_full 0.998
_diffrn_measured_fraction_theta_max 0.998
_diffrn_measurement_device_type 'Bruker APEX CCD Area detector'
_diffrn_radiation_monochromator graphite
_diffrn_radiation_source 'fine-focus sealed tube'
_diffrn_radiation_type MoK\a
_diffrn_radiation_wavelength 0.71073
_diffrn_reflns_av_R_equivalents 0.0401
_diffrn_reflns_av_sigmaI/netI 0.0308
_diffrn_reflns_limit_h_max 10
_diffrn_reflns_limit_h_min -10
_diffrn_reflns_limit_k_max 10
_diffrn_reflns_limit_k_min -10
_diffrn_reflns_limit_l_max 11
_diffrn_reflns_limit_l_min -11
_diffrn_reflns_number 6808
_diffrn_reflns_theta_full 23.28
_diffrn_reflns_theta_max 23.28
_diffrn_reflns_theta_min 2.22
_exptl_absorpt_coefficient_mu 0.123
_exptl_crystal_colour Colorless
_exptl_crystal_density_diffrn 1.524
_exptl_crystal_density_method 'not measured'
_exptl_crystal_description Block-like
_exptl_crystal_F_000 392
_exptl_crystal_size_max 0.44
_exptl_crystal_size_mid 0.21
_exptl_crystal_size_min 0.09
_refine_diff_density_max 0.199
_refine_diff_density_min -0.304
_refine_diff_density_rms 0.066
_refine_ls_extinction_method none
_refine_ls_goodness_of_fit_ref 1.048
_refine_ls_hydrogen_treatment mixed
_refine_ls_matrix_type full
_refine_ls_number_parameters 308
_refine_ls_number_reflns 2355
_refine_ls_number_restraints 0
_refine_ls_restrained_S_all 1.048
_refine_ls_R_factor_all 0.0507
_refine_ls_R_factor_gt 0.0469
_refine_ls_shift/su_max 0.001
_refine_ls_shift/su_mean 0.000
_refine_ls_structure_factor_coef Fsqd
_refine_ls_weighting_details 'calc w=1/[\s^2^(Fo^2^)+(0.0809P)^2^+0.1431P] where P=(Fo^2^+2Fc^2^)/3'
_refine_ls_weighting_scheme calc
_refine_ls_wR_factor_gt 0.1205
_refine_ls_wR_factor_ref 0.1241
_reflns_number_gt 2106
_reflns_number_total 2355
_reflns_threshold_expression >2sigma(I)
_cod_data_source_file 5a.cif
_cod_data_source_block 5a
_cod_depositor_comments
;
The following automatic conversions were performed:

'_symmetry_cell_setting' value 'Triclinic' changed to 'triclinic'
according to
/usr/data/users/saulius/automatic-downloads/retrospective/ACS/lib/dictionaries/cif_core.dic
dictionary named 'cif_core.dic' version 2.4.2 from 2011-04-26.

Automatic conversion script
Id: cif_fix_values 2281 2013-09-26 08:29:07Z andrius 
;
_cod_original_sg_symbol_H-M P-1
_cod_database_code 4029816

loop_
_symmetry_equiv_pos_as_xyz
'x, y, z'
'-x, -y, -z'

loop_
_atom_site_label
_atom_site_type_symbol
_atom_site_fract_x
_atom_site_fract_y
_atom_site_fract_z
_atom_site_U_iso_or_equiv
_atom_site_adp_type
_atom_site_occupancy
_atom_site_symmetry_multiplicity
_atom_site_calc_flag
C1 C 0.5260(3) 0.5989(3) 0.2449(3) 0.0501(6) Uani 1 1 d
C2 C 0.4265(3) 0.5674(2) 0.3162(2) 0.0456(5) Uani 1 1 d
C3 C 0.4309(2) 0.6708(2) 0.4515(2) 0.0378(5) Uani 1 1 d
C4 C 0.5433(2) 0.8082(2) 0.5034(2) 0.0431(5) Uani 1 1 d
C5 C 0.6386(3) 0.8332(2) 0.4264(2) 0.0465(5) Uani 1 1 d
C6 C 0.3454(5) 0.7523(4) 0.6657(4) 0.0772(9) Uani 1 1 d
C7 C 0.2229(3) 0.5000(3) 0.4732(4) 0.0669(8) Uani 1 1 d
C11 C 0.2816(2) 0.1674(2) -0.0160(2) 0.0368(5) Uani 1 1 d
C12 C 0.1350(2) 0.0782(2) -0.0113(2) 0.0344(5) Uani 1 1 d
C13 C 0.1071(2) 0.1078(2) 0.1221(2) 0.0371(5) Uani 1 1 d
C14 C -0.0256(2) 0.0307(2) 0.1358(2) 0.0340(5) Uani 1 1 d
C15 C -0.0519(2) 0.0596(2) 0.2809(2) 0.0375(5) Uani 1 1 d
C21 C -0.1294(2) 0.3775(2) 0.9557(2) 0.0326(4) Uani 1 1 d
C22 C -0.0394(2) 0.3840(2) 0.8614(2) 0.0319(4) Uani 1 1 d
C23 C 0.0862(2) 0.5073(2) 0.9108(2) 0.0344(5) Uani 1 1 d
C24 C -0.2751(2) 0.2588(2) 0.9282(2) 0.0374(5) Uani 1 1 d
C25 C -0.0603(2) 0.2725(2) 0.7099(2) 0.0370(5) Uani 1 1 d
N1 N 0.6309(2) 0.7302(2) 0.3001(2) 0.0491(5) Uani 1 1 d
N2 N 0.3370(2) 0.6428(2) 0.5271(2) 0.0505(5) Uani 1 1 d
O111 O 0.29799(18) 0.29404(17) -0.00787(19) 0.0593(5) Uani 1 1 d
O112 O 0.38816(18) 0.09574(17) -0.02296(18) 0.0539(5) Uani 1 1 d
O151 O -0.14516(17) -0.02465(16) 0.30222(15) 0.0532(5) Uani 1 1 d
O152 O 0.03712(18) 0.18563(17) 0.38116(16) 0.0542(5) Uani 1 1 d
O241 O -0.34757(17) 0.28196(17) 1.01674(16) 0.0560(5) Uani 1 1 d
O242 O -0.31979(17) 0.14032(16) 0.81460(17) 0.0538(5) Uani 1 1 d
O251 O -0.16430(18) 0.15114(16) 0.65814(17) 0.0568(5) Uani 1 1 d
O252 O 0.02652(18) 0.30388(16) 0.64226(15) 0.0503(4) Uani 1 1 d
H01 H 0.692(3) 0.746(3) 0.253(3) 0.064(8) Uiso 1 1 d
H1 H 0.526(3) 0.532(3) 0.154(3) 0.048(6) Uiso 1 1 d
H2 H 0.355(3) 0.478(3) 0.269(3) 0.061(7) Uiso 1 1 d
H4 H 0.550(3) 0.881(3) 0.594(3) 0.049(6) Uiso 1 1 d
H5 H 0.717(3) 0.927(3) 0.456(3) 0.057(7) Uiso 1 1 d
H13 H 0.183(3) 0.183(2) 0.210(3) 0.047(6) Uiso 1 1 d
H23 H 0.145(2) 0.510(2) 0.848(2) 0.033(5) Uiso 1 1 d
H61 H 0.444(5) 0.780(5) 0.728(5) 0.133(17) Uiso 1 1 d
H62 H 0.328(4) 0.844(5) 0.655(4) 0.127(14) Uiso 1 1 d
H63 H 0.277(4) 0.716(4) 0.708(4) 0.108(11) Uiso 1 1 d
H71 H 0.176(4) 0.502(4) 0.541(4) 0.112(13) Uiso 1 1 d
H72 H 0.139(4) 0.488(4) 0.378(5) 0.120(12) Uiso 1 1 d
H73 H 0.271(4) 0.415(4) 0.464(3) 0.090(10) Uiso 1 1 d
H112 H 0.474(4) 0.151(3) -0.021(3) 0.078(9) Uiso 1 1 d
H152 H 0.015(3) 0.206(3) 0.465(4) 0.078(9) Uiso 1 1 d
H251 H -0.242(3) 0.146(3) 0.735(3) 0.083(8) Uiso 1 1 d

loop_
_atom_site_aniso_label
_atom_site_aniso_U_11
_atom_site_aniso_U_22
_atom_site_aniso_U_33
_atom_site_aniso_U_23
_atom_site_aniso_U_13
_atom_site_aniso_U_12
C1 0.0566(15) 0.0468(13) 0.0413(13) 0.0088(11) 0.0196(11) 0.0068(11)
C2 0.0449(13) 0.0344(12) 0.0455(12) 0.0087(10) 0.0099(10) -0.0036(10)
C3 0.0352(11) 0.0361(11) 0.0425(11) 0.0165(9) 0.0142(9) 0.0029(8)
C4 0.0450(12) 0.0364(11) 0.0394(12) 0.0079(10) 0.0142(10) -0.0013(9)
C5 0.0425(12) 0.0410(12) 0.0483(13) 0.0151(11) 0.0135(10) -0.0057(10)
C6 0.087(2) 0.092(2) 0.0671(19) 0.0276(17) 0.053(2) 0.0225(19)
C7 0.0486(15) 0.0646(18) 0.097(2) 0.0457(17) 0.0284(16) -0.0019(13)
C11 0.0344(11) 0.0363(12) 0.0296(10) 0.0027(8) 0.0153(8) -0.0062(8)
C12 0.0292(10) 0.0341(10) 0.0334(10) 0.0053(8) 0.0148(8) -0.0021(8)
C13 0.0314(10) 0.0375(11) 0.0300(11) 0.0021(9) 0.0120(9) -0.0064(8)
C14 0.0305(10) 0.0342(10) 0.0304(10) 0.0048(8) 0.0144(8) -0.0028(8)
C15 0.0319(10) 0.0390(11) 0.0319(10) 0.0040(9) 0.0139(8) -0.0041(9)
C21 0.0259(10) 0.0356(10) 0.0322(10) 0.0105(8) 0.0100(8) -0.0005(8)
C22 0.0276(10) 0.0339(10) 0.0303(10) 0.0089(8) 0.0108(8) 0.0007(8)
C23 0.0310(10) 0.0390(11) 0.0316(10) 0.0098(9) 0.0171(9) 0.0009(9)
C24 0.0281(10) 0.0421(12) 0.0351(11) 0.0112(9) 0.0113(9) -0.0051(8)
C25 0.0336(11) 0.0377(11) 0.0334(10) 0.0073(9) 0.0132(9) 0.0006(8)
N1 0.0473(11) 0.0540(12) 0.0487(11) 0.0204(10) 0.0252(9) 0.0023(9)
N2 0.0496(11) 0.0508(11) 0.0590(12) 0.0249(9) 0.0294(10) 0.0061(9)
O111 0.0556(10) 0.0377(9) 0.0811(12) 0.0125(8) 0.0378(9) -0.0022(7)
O112 0.0325(9) 0.0544(10) 0.0766(12) 0.0251(9) 0.0262(8) 0.0006(7)
O151 0.0532(10) 0.0518(9) 0.0402(9) 0.0064(7) 0.0239(7) -0.0163(7)
O152 0.0563(10) 0.0499(9) 0.0335(8) -0.0045(7) 0.0239(7) -0.0203(7)
O241 0.0404(9) 0.0615(10) 0.0493(9) 0.0051(8) 0.0249(7) -0.0156(7)
O242 0.0493(9) 0.0425(9) 0.0485(9) -0.0027(7) 0.0233(7) -0.0161(7)
O251 0.0548(10) 0.0448(9) 0.0463(9) -0.0082(7) 0.0264(8) -0.0162(7)
O252 0.0547(9) 0.0487(9) 0.0361(8) 0.0013(7) 0.0267(7) -0.0058(7)

loop_
_atom_type_symbol
_atom_type_description
_atom_type_scat_dispersion_real
_atom_type_scat_dispersion_imag
_atom_type_scat_source
C C 0.0033 0.0016 'International Tables Vol C Tables 4.2.6.8 and 6.1.1.4'
H H 0.0000 0.0000 'International Tables Vol C Tables 4.2.6.8 and 6.1.1.4'
N N 0.0061 0.0033 'International Tables Vol C Tables 4.2.6.8 and 6.1.1.4'
O O 0.0106 0.0060 'International Tables Vol C Tables 4.2.6.8 and 6.1.1.4'

loop_
_geom_angle_atom_site_label_1
_geom_angle_atom_site_label_2
_geom_angle_atom_site_label_3
_geom_angle
_geom_angle_site_symmetry_1
_geom_angle_site_symmetry_3
N1 C1 C2 120.7(2) . .
N1 C1 H1 116.6(14) . .
C2 C1 H1 122.7(14) . .
C1 C2 C3 121.0(2) . .
C1 C2 H2 115.3(16) . .
C3 C2 H2 123.6(16) . .
N2 C3 C2 122.87(18) . .
N2 C3 C4 121.48(19) . .
C2 C3 C4 115.65(19) . .
C5 C4 C3 120.4(2) . .
C5 C4 H4 121.1(14) . .
C3 C4 H4 118.4(14) . .
N1 C5 C4 121.3(2) . .
N1 C5 H5 114.8(14) . .
C4 C5 H5 123.9(14) . .
N2 C6 H61 110(3) . .
N2 C6 H62 111(2) . .
H61 C6 H62 104(4) . .
N2 C6 H63 112(2) . .
H61 C6 H63 109(4) . .
H62 C6 H63 110(3) . .
N2 C7 H71 107(2) . .
N2 C7 H72 110(2) . .
H71 C7 H72 107(3) . .
N2 C7 H73 112.7(18) . .
H71 C7 H73 105(3) . .
H72 C7 H73 114(3) . .
O111 C11 O112 124.63(18) . .
O111 C11 C12 122.10(18) . .
O112 C11 C12 113.20(17) . .
C13 C12 C14 119.08(17) . 2
C13 C12 C11 118.08(16) . .
C14 C12 C11 122.83(16) 2 .
C12 C13 C14 121.69(18) . .
C12 C13 H13 120.1(13) . .
C14 C13 H13 118.2(13) . .
C13 C14 C12 119.22(17) . 2
C13 C14 C15 121.26(17) . .
C12 C14 C15 119.51(17) 2 .
O151 C15 O152 124.17(18) . .
O151 C15 C14 122.74(18) . .
O152 C15 C14 113.09(17) . .
C23 C21 C22 117.69(17) 2_567 .
C23 C21 C24 114.01(16) 2_567 .
C22 C21 C24 128.29(17) . .
C23 C22 C21 117.15(17) . .
C23 C22 C25 114.35(16) . .
C21 C22 C25 128.49(17) . .
C21 C23 C22 125.16(18) 2_567 .
C21 C23 H23 118.4(12) 2_567 .
C22 C23 H23 116.5(12) . .
O241 C24 O242 121.42(17) . .
O241 C24 C21 118.32(17) . .
O242 C24 C21 120.25(16) . .
O252 C25 O251 122.25(18) . .
O252 C25 C22 117.97(17) . .
O251 C25 C22 119.78(17) . .
C5 N1 C1 120.9(2) . .
C5 N1 H01 120.9(18) . .
C1 N1 H01 118.2(18) . .
C3 N2 C6 121.1(2) . .
C3 N2 C7 120.9(2) . .
C6 N2 C7 118.0(2) . .
C11 O112 H112 111.9(18) . .
C15 O152 H152 112.6(19) . .
C24 O242 H251 111.0(14) . .
C25 O251 H251 112.1(14) . .

loop_
_geom_bond_atom_site_label_1
_geom_bond_atom_site_label_2
_geom_bond_distance
_geom_bond_site_symmetry_2
C1 N1 1.340(3) .
C1 C2 1.348(3) .
C1 H1 0.95(2) .
C2 C3 1.411(3) .
C2 H2 0.92(3) .
C3 N2 1.331(3) .
C3 C4 1.419(3) .
C4 C5 1.344(3) .
C4 H4 0.95(2) .
C5 N1 1.335(3) .
C5 H5 0.98(3) .
C6 N2 1.450(4) .
C6 H61 0.92(4) .
C6 H62 0.98(4) .
C6 H63 0.92(4) .
C7 N2 1.462(3) .
C7 H71 0.89(4) .
C7 H72 1.05(4) .
C7 H73 1.00(3) .
C11 O111 1.205(2) .
C11 O112 1.304(2) .
C11 C12 1.505(3) .
C12 C13 1.382(3) .
C12 C14 1.399(3) 2
C13 C14 1.390(3) .
C13 H13 0.98(2) .
C14 C12 1.399(3) 2
C14 C15 1.490(3) .
C15 O151 1.198(2) .
C15 O152 1.313(2) .
C21 C23 1.380(3) 2_567
C21 C22 1.411(3) .
C21 C24 1.533(3) .
C22 C23 1.395(3) .
C22 C25 1.524(3) .
C23 C21 1.380(3) 2_567
C23 H23 0.93(2) .
C24 O241 1.225(2) .
C24 O242 1.275(2) .
C25 O252 1.228(2) .
C25 O251 1.270(2) .
N1 H01 0.85(3) .
O112 H112 0.87(3) .
O152 H152 0.89(3) .
O242 H251 1.21(3) .
O251 H251 1.18(3) .
